data_7019901
loop_
_publ_author_name
'Shan, Xiao-Chen'
'Jiang, Fei-Long'
'Yuan, Da-Qiang'
'Wu, Ming-Yan'
'Zhang, Shu-Quan'
'Hong, Mao-Chun'

_publ_section_title
;
 The unusual thermochromic NIR luminescence of Cu(i) clusters: tuned by
 Cu-Cu interactions and packing modes.
;
_journal_issue 31
_journal_name_full 'Dalton transactions (Cambridge, England : 2003)'
_journal_page_first 9411
_journal_page_last 9416
_journal_paper_doi 10.1039/c2dt30909b
_journal_volume 41
_journal_year 2012
_chemical_formula_moiety 6(CuC7H5N4S)
_chemical_formula_sum 'C42 H30 Cu6 N24 S6'
_chemical_formula_weight 1444.50
_chemical_name_systematic
;
?
;
_space_group_IT_number 163
_symmetry_cell_setting trigonal
_symmetry_space_group_name_Hall '-P 3 2c'
_symmetry_space_group_name_H-M 'P -3 1 c'
_atom_sites_solution_hydrogens geom
_atom_sites_solution_primary direct
_atom_sites_solution_secondary difmap
_audit_creation_method SHELXL-97
_cell_angle_alpha 90.00
_cell_angle_beta 90.00
_cell_angle_gamma 120.00
_cell_formula_units_Z 2
_cell_length_a 19.7989(6)
_cell_length_b 19.7989(6)
_cell_length_c 17.4799(8)
_cell_measurement_reflns_used 13489
_cell_measurement_temperature 113(2)
_cell_measurement_theta_max 27.4468
_cell_measurement_theta_min 2.6158
_cell_volume 5934.1(4)
_computing_cell_refinement 'CrystalClear (Rigaku Inc., 2008)'
_computing_data_collection 'CrystalClear (Rigaku Inc., 2008)'
_computing_data_reduction 'CrystalClear (Rigaku Inc., 2008)'
_computing_structure_refinement 'SHELXL-97 (Sheldrick, 2008)'
_computing_structure_solution 'SHELXS-97 (Sheldrick, 2008)'
_diffrn_ambient_temperature 113(2)
_diffrn_detector_area_resol_mean 28.5714
_diffrn_measured_fraction_theta_full 0.995
_diffrn_measured_fraction_theta_max 0.995
_diffrn_measurement_device_type Mercury70
_diffrn_measurement_method CCD_Profile_fitting
_diffrn_radiation_monochromator graphite
_diffrn_radiation_source 'fine-focus sealed tube'
_diffrn_radiation_type MoK\a
_diffrn_radiation_wavelength 0.71073
_diffrn_reflns_av_R_equivalents 0.0331
_diffrn_reflns_av_sigmaI/netI 0.0147
_diffrn_reflns_limit_h_max 25
_diffrn_reflns_limit_h_min -25
_diffrn_reflns_limit_k_max 25
_diffrn_reflns_limit_k_min -25
_diffrn_reflns_limit_l_max 22
_diffrn_reflns_limit_l_min -22
_diffrn_reflns_number 45651
_diffrn_reflns_theta_full 27.43
_diffrn_reflns_theta_max 27.43
_diffrn_reflns_theta_min 2.38
_exptl_absorpt_coefficient_mu 1.188
_exptl_absorpt_correction_T_max 0.7555
_exptl_absorpt_correction_T_min 0.5881
_exptl_absorpt_correction_type multi-scan
_exptl_crystal_colour Yellow
_exptl_crystal_density_diffrn 0.808
_exptl_crystal_density_method 'not measured'
_exptl_crystal_description Prism
_exptl_crystal_F_000 1440
_exptl_crystal_size_max 0.50
_exptl_crystal_size_mid 0.25
_exptl_crystal_size_min 0.25
_platon_squeeze_details
;
;
_refine_diff_density_max 0.288
_refine_diff_density_min -0.320
_refine_diff_density_rms 0.046
_refine_ls_extinction_method none
_refine_ls_goodness_of_fit_ref 1.091
_refine_ls_hydrogen_treatment constr
_refine_ls_matrix_type full
_refine_ls_number_parameters 119
_refine_ls_number_reflns 4511
_refine_ls_number_restraints 0
_refine_ls_restrained_S_all 1.091
_refine_ls_R_factor_all 0.0450
_refine_ls_R_factor_gt 0.0382
_refine_ls_shift/su_max 0.001
_refine_ls_shift/su_mean 0.000
_refine_ls_structure_factor_coef Fsqd
_refine_ls_weighting_details 'calc w=1/[\s^2^(Fo^2^)+(0.0679P)^2^+0.7284P] where P=(Fo^2^+2Fc^2^)/3'
_refine_ls_weighting_scheme calc
_refine_ls_wR_factor_gt 0.1152
_refine_ls_wR_factor_ref 0.1214
_reflns_number_gt 4017
_reflns_number_total 4511
_reflns_threshold_expression >2sigma(I)
_cod_data_source_file c2dt30909b.txt
_cod_data_source_block 2:
_cod_depositor_comments
;
The following automatic conversions were performed:

'_symmetry_cell_setting' value 'Trigonal' changed to 'trigonal'
according to /home/saulius/struct/CIF-dictionaries/cif_core.dic
dictionary named 'cif_core.dic' version 2.4.1 from
2010-06-29.

'_exptl_absorpt_correction_type' value 'Multi-scan'
changed to 'multi-scan' according to
/home/saulius/struct/CIF-dictionaries/cif_core.dic dictionary named
'cif_core.dic' version 2.4.1 from 2010-06-29.

Automatic conversion script
Id: cif_fix_values 1891 2012-01-12 08:04:46Z andrius 
;
_cod_original_sg_symbol_H-M P-31c
_cod_database_code 7019901

loop_
_symmetry_equiv_pos_as_xyz
'x, y, z'
'-y, x-y, z'
'-x+y, -x, z'
'-y, -x, -z+1/2'
'-x+y, y, -z+1/2'
'x, x-y, -z+1/2'
'-x, -y, -z'
'y, -x+y, -z'
'x-y, x, -z'
'y, x, z-1/2'
'x-y, -y, z-1/2'
'-x, -x+y, z-1/2'

loop_
_atom_site_label
_atom_site_type_symbol
_atom_site_fract_x
_atom_site_fract_y
_atom_site_fract_z
_atom_site_U_iso_or_equiv
_atom_site_adp_type
_atom_site_occupancy
_atom_site_symmetry_multiplicity
_atom_site_calc_flag
_atom_site_refinement_flags
Cu1 Cu 0.240473(15) 0.568478(16) 0.324516(13) 0.05727(12) Uani 1 1 d .
S1 S 0.33574(3) 0.55443(3) 0.37372(2) 0.05224(15) Uani 1 1 d .
N1 N 0.34811(9) 0.49374(10) 0.23475(8) 0.0519(4) Uani 1 1 d .
N4 N 0.41327(14) 0.40117(14) -0.01691(10) 0.0829(6) Uani 1 1 d .
N2 N 0.37830(12) 0.44796(11) 0.33401(8) 0.0660(5) Uani 1 1 d .
N3 N 0.39436(13) 0.41540(12) 0.27272(9) 0.0708(5) Uani 1 1 d .
C1 C 0.35184(12) 0.49448(12) 0.31199(9) 0.0511(4) Uani 1 1 d .
C3 C 0.38696(13) 0.42882(13) 0.13390(10) 0.0605(5) Uani 1 1 d .
C2 C 0.37504(13) 0.44485(12) 0.21399(10) 0.0578(5) Uani 1 1 d .
C7 C 0.4366(2) 0.4009(2) 0.11716(12) 0.0968(10) Uani 1 1 d .
H7 H 0.4626 0.3903 0.1570 0.116 Uiso 1 1 calc R
C6 C 0.4481(2) 0.3886(2) 0.04141(14) 0.1041(10) Uani 1 1 d .
H6 H 0.4831 0.3701 0.0307 0.125 Uiso 1 1 calc R
C5 C 0.36674(18) 0.42906(18) -0.00035(12) 0.0849(8) Uani 1 1 d .
H5 H 0.3422 0.4399 -0.0414 0.102 Uiso 1 1 calc R
C4 C 0.35181(16) 0.44333(16) 0.07341(12) 0.0751(7) Uani 1 1 d .
H4 H 0.3175 0.4630 0.0822 0.090 Uiso 1 1 calc R
H2 H 0.3876 0.4381 0.3768 0.073(7) Uiso 1 1 d R

loop_
_atom_site_aniso_label
_atom_site_aniso_U_11
_atom_site_aniso_U_22
_atom_site_aniso_U_33
_atom_site_aniso_U_23
_atom_site_aniso_U_13
_atom_site_aniso_U_12
Cu1 0.06265(18) 0.0779(2) 0.03159(16) -0.00383(10) -0.00399(9) 0.03544(14)
S1 0.0678(3) 0.0677(3) 0.0253(2) -0.00087(18) -0.00026(16) 0.0371(2)
N1 0.0692(10) 0.0666(9) 0.0251(6) 0.0005(6) -0.0004(6) 0.0379(8)
N4 0.1166(17) 0.1191(17) 0.0362(9) -0.0057(10) 0.0053(10) 0.0763(15)
N2 0.1043(14) 0.0860(12) 0.0267(7) 0.0046(7) 0.0005(8) 0.0619(12)
N3 0.1141(16) 0.0890(13) 0.0348(8) 0.0015(8) 0.0035(9) 0.0699(13)
C1 0.0660(11) 0.0628(11) 0.0285(8) 0.0013(7) -0.0007(7) 0.0351(9)
C3 0.0840(14) 0.0731(12) 0.0315(9) 0.0001(8) 0.0054(9) 0.0447(11)
C2 0.0805(13) 0.0688(12) 0.0313(9) 0.0002(8) 0.0008(8) 0.0429(11)
C7 0.151(3) 0.156(3) 0.0394(11) -0.0025(14) 0.0003(14) 0.119(2)
C6 0.150(3) 0.168(3) 0.0525(13) -0.0099(16) 0.0059(16) 0.123(3)
C5 0.125(2) 0.123(2) 0.0345(10) -0.0084(11) -0.0051(12) 0.0831(19)
C4 0.1061(18) 0.1100(19) 0.0384(10) -0.0122(11) -0.0062(10) 0.0758(16)

loop_
_atom_type_symbol
_atom_type_description
_atom_type_scat_dispersion_real
_atom_type_scat_dispersion_imag
_atom_type_scat_source
C C 0.0033 0.0016 'International Tables Vol C Tables 4.2.6.8 and 6.1.1.4'
Cu Cu 0.3201 1.2651 'International Tables Vol C Tables 4.2.6.8 and 6.1.1.4'
N N 0.0061 0.0033 'International Tables Vol C Tables 4.2.6.8 and 6.1.1.4'
S S 0.1246 0.1234 'International Tables Vol C Tables 4.2.6.8 and 6.1.1.4'
H H 0.0000 0.0000 'International Tables Vol C Tables 4.2.6.8 and 6.1.1.4'

loop_
_geom_angle_atom_site_label_1
_geom_angle_atom_site_label_2
_geom_angle_atom_site_label_3
_geom_angle
_geom_angle_site_symmetry_1
_geom_angle_site_symmetry_3
N1 Cu1 S1 130.64(5) 5 .
N1 Cu1 S1 107.95(5) 5 3_565
S1 Cu1 S1 118.61(3) . 3_565
C1 S1 Cu1 107.56(6) . .
C1 S1 Cu1 96.77(7) . 2_665
Cu1 S1 Cu1 92.90(2) . 2_665
C1 N1 C2 103.55(15) . .
C1 N1 Cu1 122.59(13) . 5
C2 N1 Cu1 132.67(12) . 5
C5 N4 C6 116.63(19) . .
C1 N2 N3 111.49(15) . .
C1 N2 H2 130.3 . .
N3 N2 H2 118.2 . .
C2 N3 N2 102.28(16) . .
N2 C1 N1 108.74(16) . .
N2 C1 S1 124.26(13) . .
N1 C1 S1 126.62(15) . .
C4 C3 C7 117.27(18) . .
C4 C3 C2 122.11(19) . .
C7 C3 C2 120.58(19) . .
N3 C2 N1 113.93(15) . .
N3 C2 C3 121.68(18) . .
N1 C2 C3 124.29(17) . .
C3 C7 C6 119.1(2) . .
C3 C7 H7 120.5 . .
C6 C7 H7 120.5 . .
N4 C6 C7 123.8(2) . .
N4 C6 H6 118.1 . .
C7 C6 H6 118.1 . .
N4 C5 C4 123.7(2) . .
N4 C5 H5 118.2 . .
C4 C5 H5 118.2 . .
C3 C4 C5 119.5(2) . .
C3 C4 H4 120.2 . .
C5 C4 H4 120.2 . .

loop_
_geom_bond_atom_site_label_1
_geom_bond_atom_site_label_2
_geom_bond_distance
_geom_bond_site_symmetry_2
Cu1 N1 2.0026(16) 5
Cu1 S1 2.2134(5) .
Cu1 S1 2.3108(6) 3_565
S1 C1 1.7474(19) .
S1 Cu1 2.3108(6) 2_665
N1 C1 1.352(2) .
N1 C2 1.367(2) .
N1 Cu1 2.0027(15) 5
N4 C5 1.321(3) .
N4 C6 1.323(3) .
N2 C1 1.324(3) .
N2 N3 1.367(2) .
N2 H2 0.8173 .
N3 C2 1.328(2) .
C3 C4 1.373(3) .
C3 C7 1.379(3) .
C3 C2 1.480(2) .
C7 C6 1.386(3) .
C7 H7 0.9500 .
C6 H6 0.9500 .
C5 C4 1.383(3) .
C5 H5 0.9500 .
C4 H4 0.9500 .

loop_
_geom_hbond_atom_site_label_D
_geom_hbond_atom_site_label_H
_geom_hbond_atom_site_label_A
_geom_hbond_distance_DH
_geom_hbond_distance_HA
_geom_hbond_distance_DA
_geom_hbond_angle_DHA
_geom_hbond_site_symmetry_A
N2 H2 N4 0.82 1.97 2.789(2) 175.0 10_556

loop_
_platon_squeeze_void_nr
_platon_squeeze_void_average_x
_platon_squeeze_void_average_y
_platon_squeeze_void_average_z
_platon_squeeze_void_volume
_platon_squeeze_void_count_electrons
_platon_squeeze_void_content
1 -0.004 -0.003 -0.010 3775 536 ' '
2 0.333 0.667 0.250 7 0 ' '
3 0.667 0.333 0.750 7 0 ' '
